data_4340912
loop_
_publ_author_name
'Mahmudov, Kamran T.'
'Kopylovich, Maximilian N.'
'Sabbatini, Alessandra'
'Drew, Michael G. B.'
'Martins, Lu\'isa M D R S'
'Pettinari, Claudio'
'Pombeiro, Armando J. L.'

_publ_section_title
;
 Cooperative metal-ligand assisted E/Z isomerization and cyano activation
 at Cu(II) and Co(II) complexes of arylhydrazones of active methylene
 nitriles.
;
_journal_issue 18
_journal_name_full 'Inorganic chemistry'
_journal_page_first 9946
_journal_page_last 9958
_journal_paper_doi 10.1021/ic501704g
_journal_volume 53
_journal_year 2014
_chemical_formula_sum 'C34 H48 Co2 N12 O12'
_chemical_formula_weight 934.70
_chemical_name_systematic
;
 ?
;
_space_group_IT_number 2
_symmetry_cell_setting triclinic
_symmetry_space_group_name_Hall '-P 1'
_symmetry_space_group_name_H-M 'P -1'
_atom_sites_solution_hydrogens geom
_atom_sites_solution_primary direct
_atom_sites_solution_secondary difmap
_audit_creation_method SHELXL-97
_cell_angle_alpha 111.150(18)
_cell_angle_beta 91.965(15)
_cell_angle_gamma 93.371(14)
_cell_formula_units_Z 1
_cell_length_a 9.2096(15)
_cell_length_b 10.9906(19)
_cell_length_c 11.159(2)
_cell_measurement_reflns_used 6202
_cell_measurement_temperature 150(2)
_cell_measurement_theta_max 27.50
_cell_measurement_theta_min 3.05
_cell_volume 1049.7(3)
_computing_cell_refinement 'Crysalis, Oxford Diffraction'
_computing_data_collection 'Crysalis, Oxford Diffraction'
_computing_data_reduction 'Crysalis, Oxford Diffraction'
_computing_molecular_graphics PLATON(Spek,2004)
_computing_publication_material 'SHELXL-97, PLATON'
_computing_structure_refinement 'SHELXL-97 (Sheldrick, 1997)'
_computing_structure_solution 'SHELXS-97 (Sheldrick, 1997)'
_diffrn_ambient_temperature 150(2)
_diffrn_measured_fraction_theta_full 0.972
_diffrn_measured_fraction_theta_max 0.972
_diffrn_measurement_device 'Oxford Diffaction X-Calibur System'
_diffrn_measurement_device_type 'CCD diffractometer'
_diffrn_measurement_method '321 frames, counting time 10 s.'
_diffrn_radiation_monochromator graphite
_diffrn_radiation_source 'fine-focus sealed tube'
_diffrn_radiation_type MoK\a
_diffrn_radiation_wavelength 0.71073
_diffrn_reflns_av_R_equivalents 0.0816
_diffrn_reflns_av_sigmaI/netI 0.1403
_diffrn_reflns_limit_h_max 11
_diffrn_reflns_limit_h_min -11
_diffrn_reflns_limit_k_max 11
_diffrn_reflns_limit_k_min -14
_diffrn_reflns_limit_l_max 14
_diffrn_reflns_limit_l_min -13
_diffrn_reflns_number 6202
_diffrn_reflns_theta_full 27.50
_diffrn_reflns_theta_max 27.50
_diffrn_reflns_theta_min 3.05
_diffrn_standards_decay_% n/a
_diffrn_standards_interval_count n/a
_diffrn_standards_interval_time n/a
_diffrn_standards_number n/a
_exptl_absorpt_coefficient_mu 0.864
_exptl_absorpt_correction_T_max 1.000
_exptl_absorpt_correction_T_min 0.914
_exptl_absorpt_correction_type empirical
_exptl_absorpt_process_details 'ABSPACK, Oxford Diffraction Ltd'
_exptl_crystal_colour brown
_exptl_crystal_density_diffrn 1.479
_exptl_crystal_density_method 'not measured'
_exptl_crystal_description block
_exptl_crystal_F_000 486
_exptl_crystal_size_max 0.24
_exptl_crystal_size_mid 0.19
_exptl_crystal_size_min 0.17
_refine_diff_density_max 1.066
_refine_diff_density_min -1.087
_refine_diff_density_rms 0.140
_refine_ls_extinction_method none
_refine_ls_goodness_of_fit_ref 1.090
_refine_ls_hydrogen_treatment mixed
_refine_ls_matrix_type full
_refine_ls_number_parameters 281
_refine_ls_number_reflns 4695
_refine_ls_number_restraints 3
_refine_ls_restrained_S_all 1.090
_refine_ls_R_factor_all 0.1286
_refine_ls_R_factor_gt 0.0950
_refine_ls_shift/su_max 0.000
_refine_ls_shift/su_mean 0.000
_refine_ls_structure_factor_coef Fsqd
_refine_ls_weighting_details 'calc w=1/[\s^2^(Fo^2^)+(0.1168P)^2^+0.6466P] where P=(Fo^2^+2Fc^2^)/3'
_refine_ls_weighting_scheme calc
_refine_ls_wR_factor_gt 0.2470
_refine_ls_wR_factor_ref 0.2735
_reflns_number_gt 3197
_reflns_number_total 4695
_reflns_threshold_expression >2sigma(I)
_cod_data_source_file ic501704g_si_004.cif
_cod_data_source_block 4
_cod_depositor_comments 'Adding full bibliography for 4340912--4340921.cif.'
_cod_original_sg_symbol_H-M P-1
_cod_database_code 4340912

loop_
_symmetry_equiv_pos_as_xyz
'x, y, z'
'-x, -y, -z'

loop_
_atom_site_label
_atom_site_type_symbol
_atom_site_fract_x
_atom_site_fract_y
_atom_site_fract_z
_atom_site_U_iso_or_equiv
_atom_site_adp_type
_atom_site_occupancy
_atom_site_symmetry_multiplicity
_atom_site_calc_flag
_atom_site_refinement_flags
Co1 Co 0.50705(8) 0.62987(7) 0.62297(8) 0.0216(3) Uani 1 1 d .
C13 C 0.6296(7) 0.6327(6) 0.3768(6) 0.0273(13) Uani 1 1 d .
C14 C 0.6443(7) 0.7783(6) 0.4335(7) 0.0278(14) Uani 1 1 d .
C15 C 0.6800(8) 0.8388(7) 0.3453(7) 0.0342(15) Uani 1 1 d .
H14 H 0.6891 0.7862 0.2598 0.041 Uiso 1 1 calc R
C16 C 0.7017(8) 0.9705(7) 0.3799(7) 0.0385(17) Uani 1 1 d .
H15 H 0.7227 1.0067 0.3183 0.046 Uiso 1 1 calc R
C17 C 0.6924(8) 1.0507(7) 0.5071(7) 0.0367(16) Uani 1 1 d .
H16 H 0.7088 1.1409 0.5316 0.044 Uiso 1 1 calc R
C18 C 0.6587(7) 0.9966(6) 0.5970(7) 0.0318(15) Uani 1 1 d .
H17 H 0.6514 1.0515 0.6821 0.038 Uiso 1 1 calc R
C19 C 0.6349(7) 0.8602(6) 0.5641(6) 0.0288(14) Uani 1 1 d .
C23 C 0.6242(7) 0.8679(6) 0.8805(6) 0.0279(14) Uani 1 1 d .
C24 C 0.5302(7) 0.7670(7) 0.8988(6) 0.0302(14) Uani 1 1 d .
C242 C 0.4298(8) 0.6924(8) 1.0547(7) 0.0399(17) Uani 1 1 d .
H24B H 0.3310 0.6957 1.0263 0.060 Uiso 1 1 calc R
H24C H 0.4359 0.7136 1.1461 0.060 Uiso 1 1 calc R
H24A H 0.4605 0.6060 1.0124 0.060 Uiso 1 1 calc R
C32 C 0.2078(7) 0.7251(6) 0.6249(7) 0.0288(14) Uani 1 1 d .
H32 H 0.2370 0.7735 0.7104 0.035 Uiso 1 1 calc R
C34 C -0.0202(8) 0.8266(7) 0.6677(8) 0.0418(18) Uani 1 1 d .
H34A H -0.1089 0.7791 0.6733 0.063 Uiso 1 1 calc R
H34B H -0.0419 0.8920 0.6328 0.063 Uiso 1 1 calc R
H34C H 0.0271 0.8681 0.7520 0.063 Uiso 1 1 calc R
C35 C 0.0210(9) 0.6637(9) 0.4525(8) 0.060(3) Uani 1 1 d .
H35A H 0.0722 0.5861 0.4176 0.090 Uiso 1 1 calc R
H35B H 0.0356 0.7172 0.4016 0.090 Uiso 1 1 calc R
H35C H -0.0811 0.6398 0.4513 0.090 Uiso 1 1 calc R
N43 N 0.9365(7) 0.6663(7) 1.0112(7) 0.0497(17) Uani 1 1 d .
C45 C 1.0116(12) 0.6743(14) 0.9017(11) 0.095(4) Uani 1 1 d .
H45B H 1.0707 0.7555 0.9274 0.142 Uiso 1 1 calc R
H45C H 0.9413 0.6701 0.8345 0.142 Uiso 1 1 calc R
H45A H 1.0724 0.6027 0.8707 0.142 Uiso 1 1 calc R
C231 C 0.6993(8) 0.9633(7) 0.9916(7) 0.0350(16) Uani 1 1 d .
N21 N 0.5977(6) 0.8101(5) 0.6592(5) 0.0288(12) Uani 1 1 d .
N22 N 0.6501(6) 0.8896(5) 0.7732(5) 0.0298(12) Uani 1 1 d .
N33 N 0.0760(6) 0.7365(6) 0.5841(6) 0.0343(13) Uani 1 1 d .
C41 C 0.8150(9) 0.5915(8) 0.9940(8) 0.0459(19) Uani 1 1 d .
H41 H 0.7729 0.5874 1.0671 0.055 Uiso 1 1 calc R
O1 O 0.7143(5) 0.5705(4) 0.6628(5) 0.0300(10) Uani 1 1 d D
O11 O 0.5620(5) 0.5691(4) 0.4388(4) 0.0285(10) Uani 1 1 d .
O12 O 0.6823(6) 0.5767(5) 0.2722(5) 0.0372(12) Uani 1 1 d .
N25 N 0.4613(6) 0.6762(5) 0.8041(5) 0.0314(12) Uani 1 1 d .
H25 H 0.3898 0.6321 0.8208 0.038 Uiso 1 1 calc R
O241 O 0.5219(5) 0.7844(5) 1.0238(4) 0.0354(11) Uani 1 1 d .
O31 O 0.2968(5) 0.6533(4) 0.5563(4) 0.0301(10) Uani 1 1 d .
O42 O 0.7528(6) 0.5269(6) 0.8898(6) 0.0512(15) Uani 1 1 d .
C44 C 1.0032(11) 0.7406(12) 1.1400(10) 0.082(4) Uani 1 1 d .
H44B H 1.1070 0.7365 1.1389 0.123 Uiso 1 1 calc R
H44A H 0.9662 0.7039 1.2000 0.123 Uiso 1 1 calc R
H44C H 0.9801 0.8302 1.1656 0.123 Uiso 1 1 calc R
N232 N 0.7605(8) 1.0411(7) 1.0793(7) 0.0508(18) Uani 1 1 d .
H1 H 0.725(11) 0.554(8) 0.731(4) 0.076 Uiso 1 1 d D
H2 H 0.726(11) 0.507(6) 0.595(4) 0.076 Uiso 1 1 d D

loop_
_atom_site_aniso_label
_atom_site_aniso_U_11
_atom_site_aniso_U_22
_atom_site_aniso_U_33
_atom_site_aniso_U_23
_atom_site_aniso_U_13
_atom_site_aniso_U_12
Co1 0.0192(4) 0.0221(5) 0.0230(5) 0.0077(3) 0.0001(3) 0.0016(3)
C13 0.022(3) 0.035(3) 0.028(3) 0.015(3) -0.001(3) 0.000(3)
C14 0.025(3) 0.028(3) 0.032(3) 0.013(3) 0.002(3) 0.004(3)
C15 0.034(4) 0.036(4) 0.032(4) 0.012(3) 0.001(3) -0.004(3)
C16 0.042(4) 0.037(4) 0.042(4) 0.020(3) 0.002(3) 0.005(3)
C17 0.037(4) 0.029(4) 0.043(4) 0.012(3) -0.001(3) 0.003(3)
C18 0.031(4) 0.027(3) 0.037(4) 0.011(3) -0.002(3) 0.008(3)
C19 0.018(3) 0.035(3) 0.034(4) 0.014(3) 0.003(3) -0.001(3)
C23 0.019(3) 0.029(3) 0.033(4) 0.007(3) -0.001(3) 0.005(2)
C24 0.022(3) 0.037(4) 0.029(3) 0.009(3) -0.006(3) 0.001(3)
C242 0.035(4) 0.050(4) 0.037(4) 0.021(3) 0.001(3) -0.009(3)
C32 0.027(3) 0.028(3) 0.031(3) 0.011(3) 0.001(3) 0.006(3)
C34 0.024(3) 0.047(4) 0.053(5) 0.015(4) 0.008(3) 0.007(3)
C35 0.041(5) 0.077(6) 0.041(5) -0.004(4) -0.019(4) 0.016(4)
N43 0.038(4) 0.068(5) 0.045(4) 0.024(4) -0.008(3) 0.003(3)
C45 0.063(7) 0.163(12) 0.074(7) 0.075(8) -0.025(6) -0.058(7)
C231 0.038(4) 0.031(4) 0.034(4) 0.008(3) 0.009(3) 0.000(3)
N21 0.028(3) 0.029(3) 0.029(3) 0.009(2) 0.001(2) 0.004(2)
N22 0.028(3) 0.025(3) 0.033(3) 0.006(2) 0.001(2) 0.005(2)
N33 0.024(3) 0.037(3) 0.039(3) 0.010(3) -0.003(3) 0.005(2)
C41 0.043(5) 0.062(5) 0.042(5) 0.028(4) 0.006(4) 0.007(4)
O1 0.028(2) 0.032(2) 0.027(2) 0.007(2) 0.002(2) 0.0040(19)
O11 0.029(2) 0.028(2) 0.029(2) 0.0111(19) 0.004(2) -0.0001(18)
O12 0.040(3) 0.034(3) 0.037(3) 0.010(2) 0.013(2) -0.002(2)
N25 0.026(3) 0.030(3) 0.035(3) 0.008(2) -0.001(2) -0.002(2)
O241 0.037(3) 0.041(3) 0.026(2) 0.011(2) 0.000(2) -0.002(2)
O31 0.023(2) 0.032(2) 0.034(3) 0.010(2) 0.001(2) 0.0045(18)
O42 0.051(4) 0.062(4) 0.047(3) 0.030(3) -0.007(3) -0.009(3)
C44 0.051(6) 0.114(10) 0.059(6) 0.004(6) -0.006(5) 0.009(6)
N232 0.050(4) 0.050(4) 0.044(4) 0.008(3) 0.003(3) -0.006(3)

loop_
_atom_type_symbol
_atom_type_description
_atom_type_scat_dispersion_real
_atom_type_scat_dispersion_imag
_atom_type_scat_source
C C 0.0033 0.0016 'International Tables Vol C Tables 4.2.6.8 and 6.1.1.4'
H H 0.0000 0.0000 'International Tables Vol C Tables 4.2.6.8 and 6.1.1.4'
N N 0.0061 0.0033 'International Tables Vol C Tables 4.2.6.8 and 6.1.1.4'
O O 0.0106 0.0060 'International Tables Vol C Tables 4.2.6.8 and 6.1.1.4'
Co Co 0.3494 0.9721 'International Tables Vol C Tables 4.2.6.8 and 6.1.1.4'

loop_
_geom_angle_atom_site_label_1
_geom_angle_atom_site_label_2
_geom_angle_atom_site_label_3
_geom_angle
_geom_angle_site_symmetry_1
_geom_angle_site_symmetry_3
N25 Co1 N21 91.1(2) . .
N25 Co1 O11 175.05(19) . .
N21 Co1 O11 92.0(2) . .
N25 Co1 O11 97.2(2) . 2_666
N21 Co1 O11 170.28(19) . 2_666
O11 Co1 O11 79.39(19) . 2_666
N25 Co1 O31 95.8(2) . .
N21 Co1 O31 98.9(2) . .
O11 Co1 O31 87.55(18) . .
O11 Co1 O31 85.37(17) 2_666 .
N25 Co1 O1 90.6(2) . .
N21 Co1 O1 89.6(2) . .
O11 Co1 O1 85.56(18) . .
O11 Co1 O1 85.24(17) 2_666 .
O31 Co1 O1 169.23(17) . .
O12 C13 O11 122.3(6) . .
O12 C13 C14 118.8(6) . .
O11 C13 C14 118.8(6) . .
C15 C14 C19 117.7(6) . .
C15 C14 C13 114.3(6) . .
C19 C14 C13 127.9(6) . .
C16 C15 C14 122.8(7) . .
C16 C15 H14 118.6 . .
C14 C15 H14 118.6 . .
C15 C16 C17 119.7(7) . .
C15 C16 H15 120.1 . .
C17 C16 H15 120.1 . .
C18 C17 C16 119.8(7) . .
C18 C17 H16 120.1 . .
C16 C17 H16 120.1 . .
C17 C18 C19 121.9(7) . .
C17 C18 H17 119.1 . .
C19 C18 H17 119.1 . .
N21 C19 C18 119.6(6) . .
N21 C19 C14 122.2(6) . .
C18 C19 C14 118.1(6) . .
N22 C23 C231 112.6(6) . .
N22 C23 C24 129.6(6) . .
C231 C23 C24 117.8(6) . .
N25 C24 O241 126.0(7) . .
N25 C24 C23 121.8(6) . .
O241 C24 C23 112.1(6) . .
O241 C242 H24B 109.5 . .
O241 C242 H24C 109.5 . .
H24B C242 H24C 109.5 . .
O241 C242 H24A 109.5 . .
H24B C242 H24A 109.5 . .
H24C C242 H24A 109.5 . .
O31 C32 N33 124.2(6) . .
O31 C32 H32 117.9 . .
N33 C32 H32 117.9 . .
N33 C34 H34A 109.5 . .
N33 C34 H34B 109.5 . .
H34A C34 H34B 109.5 . .
N33 C34 H34C 109.5 . .
H34A C34 H34C 109.5 . .
H34B C34 H34C 109.5 . .
N33 C35 H35A 109.5 . .
N33 C35 H35B 109.5 . .
H35A C35 H35B 109.5 . .
N33 C35 H35C 109.5 . .
H35A C35 H35C 109.5 . .
H35B C35 H35C 109.5 . .
C41 N43 C45 120.6(8) . .
C41 N43 C44 121.6(8) . .
C45 N43 C44 117.8(8) . .
N43 C45 H45B 109.5 . .
N43 C45 H45C 109.5 . .
H45B C45 H45C 109.5 . .
N43 C45 H45A 109.5 . .
H45B C45 H45A 109.5 . .
H45C C45 H45A 109.5 . .
N232 C231 C23 178.7(9) . .
N22 N21 C19 110.7(5) . .
N22 N21 Co1 124.1(4) . .
C19 N21 Co1 124.4(4) . .
N21 N22 C23 122.7(6) . .
C32 N33 C35 121.6(6) . .
C32 N33 C34 121.4(6) . .
C35 N33 C34 117.0(6) . .
O42 C41 N43 125.4(8) . .
O42 C41 H41 117.3 . .
N43 C41 H41 117.3 . .
Co1 O1 H1 117(7) . .
Co1 O1 H2 102(7) . .
H1 O1 H2 115(4) . .
C13 O11 Co1 130.1(4) . .
C13 O11 Co1 129.2(4) . 2_666
Co1 O11 Co1 100.61(19) . 2_666
C24 N25 Co1 124.7(5) . .
C24 N25 H25 117.6 . .
Co1 N25 H25 117.6 . .
C24 O241 C242 117.5(5) . .
C32 O31 Co1 124.4(4) . .
N43 C44 H44B 109.5 . .
N43 C44 H44A 109.5 . .
H44B C44 H44A 109.5 . .
N43 C44 H44C 109.5 . .
H44B C44 H44C 109.5 . .
H44A C44 H44C 109.5 . .

loop_
_geom_bond_atom_site_label_1
_geom_bond_atom_site_label_2
_geom_bond_distance
_geom_bond_site_symmetry_2
Co1 N25 1.965(6) .
Co1 N21 1.997(6) .
Co1 O11 2.012(4) .
Co1 O11 2.092(4) 2_666
Co1 O31 2.114(4) .
Co1 O1 2.136(5) .
C13 O12 1.237(8) .
C13 O11 1.297(8) .
C13 C14 1.490(9) .
C14 C15 1.409(9) .
C14 C19 1.419(9) .
C15 C16 1.357(9) .
C15 H14 0.9300 .
C16 C17 1.383(10) .
C16 H15 0.9300 .
C17 C18 1.374(10) .
C17 H16 0.9300 .
C18 C19 1.411(9) .
C18 H17 0.9300 .
C19 N21 1.405(8) .
C23 N22 1.329(9) .
C23 C231 1.426(9) .
C23 C24 1.442(9) .
C24 N25 1.279(8) .
C24 O241 1.344(8) .
C242 O241 1.425(8) .
C242 H24B 0.9600 .
C242 H24C 0.9600 .
C242 H24A 0.9600 .
C32 O31 1.251(7) .
C32 N33 1.310(8) .
C32 H32 0.9300 .
C34 N33 1.459(8) .
C34 H34A 0.9600 .
C34 H34B 0.9600 .
C34 H34C 0.9600 .
C35 N33 1.451(9) .
C35 H35A 0.9600 .
C35 H35B 0.9600 .
C35 H35C 0.9600 .
N43 C41 1.314(11) .
N43 C45 1.452(12) .
N43 C44 1.464(12) .
C45 H45B 0.9600 .
C45 H45C 0.9600 .
C45 H45A 0.9600 .
C231 N232 1.144(10) .
N21 N22 1.312(8) .
C41 O42 1.223(10) .
C41 H41 0.9300 .
O1 H1 0.84(2) .
O1 H2 0.84(2) .
O11 Co1 2.092(4) 2_666
N25 H25 0.8600 .
C44 H44B 0.9600 .
C44 H44A 0.9600 .
C44 H44C 0.9600 .

loop_
_geom_hbond_atom_site_label_D
_geom_hbond_atom_site_label_H
_geom_hbond_atom_site_label_A
_geom_hbond_distance_DH
_geom_hbond_distance_HA
_geom_hbond_distance_DA
_geom_hbond_angle_DHA
_geom_hbond_site_symmetry_A
O1 H1 O42 0.84(2) 1.92(2) 2.758(7) 177(8) .
N25 H25 O12 0.86 2.20 2.825(7) 129.4 2_666
O1 H2 O31 0.84(2) 1.95(3) 2.766(6) 166(10) 2_666
